data_7715501
loop_
_publ_author_name
'To&#x142;oczko, Aleksandra'
'Ka&#x17a;mierczak, Marcin'
'Ksi&#x105;&#x17c;ek, Maria'
'Weselski, Marek'
'Siczek, Mi&#x142;osz'
'Kusz, Joachim'
'Bronisz, Robert'

_publ_section_title
;
 Expanding the dimensionality of bis(tetrazolyl)alkane-based Fe(II)
 coordination polymers by the application of dinitrile coligands.
;
_journal_issue 16
_journal_name_full 'Dalton transactions (Cambridge, England : 2003)'
_journal_page_first 7163
_journal_page_last 7174
_journal_paper_doi 10.1039/d4dt00462k
_journal_volume 53
_journal_year 2024
_chemical_formula_moiety
;
C14 H20 Fe N18, C8 H12 N2, 2(B F4)
;
_chemical_formula_sum 'C22 H32 B2 F8 Fe N20'
_chemical_formula_weight 806.14
_space_group_crystal_system monoclinic
_space_group_IT_number 14
_space_group_name_Hall '-P 2ybc'
_space_group_name_H-M_alt 'P 1 21/c 1'
_atom_sites_solution_hydrogens geom
_audit_creation_method SHELXL-2019/3
_audit_update_record
;
2024-02-13 deposited with the CCDC.	2024-03-21 downloaded from the CCDC.
;
_cell_angle_alpha 90
_cell_angle_beta 94.555(3)
_cell_angle_gamma 90
_cell_formula_units_Z 4
_cell_length_a 14.0436(4)
_cell_length_b 14.0679(3)
_cell_length_c 18.3229(5)
_cell_measurement_reflns_used 9191
_cell_measurement_temperature 200(1)
_cell_measurement_theta_max 34.2080
_cell_measurement_theta_min 3.2510
_cell_volume 3608.51(16)
_computing_cell_refinement 'CrysAlisPro 1.171.38.41q (Rigaku OD, 2015)'
_computing_data_collection 'CrysAlisPro 1.171.38.41q (Rigaku OD, 2015)'
_computing_data_reduction 'CrysAlisPro 1.171.38.41q (Rigaku OD, 2015)'
_computing_structure_refinement 'SHELXL-2019/2 (Sheldrick, 2015)'
_computing_structure_solution 'SHELXS-2013 (Sheldrick, 2015)'
_diffrn_ambient_temperature 200(1)
_diffrn_detector_area_resol_mean 10.4498
_diffrn_measured_fraction_theta_full 0.998
_diffrn_measured_fraction_theta_max 0.943
_diffrn_measurement_device_type
;
SuperNova diffractometer (Agilent Technologies) with Atlas detector
;
_diffrn_measurement_method '\w scans'
_diffrn_radiation_type MoK\a
_diffrn_radiation_wavelength 0.71073
_diffrn_reflns_av_R_equivalents 0.0424
_diffrn_reflns_av_unetI/netI 0.0527
_diffrn_reflns_Laue_measured_fraction_full 0.998
_diffrn_reflns_Laue_measured_fraction_max 0.943
_diffrn_reflns_limit_h_max 23
_diffrn_reflns_limit_h_min -23
_diffrn_reflns_limit_k_max 16
_diffrn_reflns_limit_k_min -23
_diffrn_reflns_limit_l_max 29
_diffrn_reflns_limit_l_min -28
_diffrn_reflns_number 54481
_diffrn_reflns_point_group_measured_fraction_full 0.998
_diffrn_reflns_point_group_measured_fraction_max 0.943
_diffrn_reflns_theta_full 25.242
_diffrn_reflns_theta_max 36.526
_diffrn_reflns_theta_min 3.103
_diffrn_source 'micro-focus sealed X-ray tube'
_exptl_absorpt_coefficient_mu 0.508
_exptl_absorpt_correction_T_max 1.00000
_exptl_absorpt_correction_T_min 0.68310
_exptl_absorpt_correction_type multi-scan
_exptl_absorpt_process_details
;
CrysAlisPro 1.171.38.41q (Rigaku Oxford Diffraction, 2015)
Empirical absorption correction using spherical harmonics,
 implemented in SCALE3 ABSPACK scaling algorithm.
;
_exptl_crystal_density_diffrn 1.484
_exptl_crystal_description polyhderon
_exptl_crystal_F_000 1648
_exptl_crystal_size_max 0.150
_exptl_crystal_size_mid 0.110
_exptl_crystal_size_min 0.050
_refine_diff_density_max 0.505
_refine_diff_density_min -0.701
_refine_diff_density_rms 0.063
_refine_ls_extinction_method none
_refine_ls_goodness_of_fit_ref 1.017
_refine_ls_hydrogen_treatment constr
_refine_ls_matrix_type full
_refine_ls_number_parameters 599
_refine_ls_number_reflns 16742
_refine_ls_number_restraints 10
_refine_ls_restrained_S_all 1.025
_refine_ls_R_factor_all 0.1010
_refine_ls_R_factor_gt 0.0500
_refine_ls_shift/su_max 0.002
_refine_ls_shift/su_mean 0.000
_refine_ls_structure_factor_coef Fsqd
_refine_ls_weighting_details 'w=1/[\s^2^(Fo^2^)+(0.0528P)^2^+1.0221P] where P=(Fo^2^+2Fc^2^)/3'
_refine_ls_weighting_scheme calc
_refine_ls_wR_factor_gt 0.1150
_refine_ls_wR_factor_ref 0.1463
_reflns_Friedel_coverage 0.000
_reflns_number_gt 9853
_reflns_number_total 16742
_reflns_threshold_expression 'I > 2\s(I)'
_cod_data_source_file d4dt00462k2.cif
_cod_data_source_block 4_2_rb22_136a4_98_mtk24_cd_2b_2_200k
_cod_depositor_comments 'Adding full bibliography for 7715495--7715502.cif.'
_cod_original_cell_volume 3608.53(16)
_cod_original_sg_symbol_H-M 'P 21/c'
_cod_database_code 7715501
_shelx_shelxl_version_number 2019/3
_shelx_space_group_comment
;
The symmetry employed for this shelxl refinement is uniquely defined
by the following loop, which should always be used as a source of
symmetry information in preference to the above space-group names.
They are only intended as comments.
;
_shelx_estimated_absorpt_t_min 0.928
_shelx_estimated_absorpt_t_max 0.975

loop_
_space_group_symop_operation_xyz
'x, y, z'
'-x, y+1/2, -z+1/2'
'-x, -y, -z'
'x, -y-1/2, z-1/2'

loop_
_atom_site_label
_atom_site_type_symbol
_atom_site_fract_x
_atom_site_fract_y
_atom_site_fract_z
_atom_site_U_iso_or_equiv
_atom_site_adp_type
_atom_site_occupancy
_atom_site_site_symmetry_order
_atom_site_calc_flag
_atom_site_refinement_flags_posn
_atom_site_refinement_flags_adp
_atom_site_refinement_flags_occupancy
_atom_site_disorder_assembly
_atom_site_disorder_group
Fe1 Fe 0.75115(2) 0.17995(2) 0.24799(2) 0.02248(6) Uani 1 1 d . . . . .
N1 N 0.65358(9) 0.46656(9) 0.25345(7) 0.0280(2) Uani 1 1 d . . . . .
N2 N 0.65483(12) 0.44606(11) 0.32535(8) 0.0421(4) Uani 1 1 d . . . . .
N3 N 0.68021(12) 0.35842(11) 0.33211(8) 0.0420(4) Uani 1 1 d . . . . .
N4 N 0.69605(9) 0.32127(8) 0.26558(7) 0.0263(2) Uani 1 1 d . . . . .
N5 N 0.47254(10) 0.07424(10) 0.28345(8) 0.0337(3) Uani 1 1 d . . . . .
N6 N 0.5142(10) 0.065(2) 0.3507(6) 0.096(5) Uani 0.53(3) 1 d . . P A 1
N7 N 0.6023(9) 0.088(2) 0.3459(6) 0.087(5) Uani 0.53(3) 1 d . . P A 1
N6A N 0.5296(6) 0.0280(5) 0.3358(6) 0.046(2) Uani 0.47(3) 1 d . . P A 2
N7A N 0.6158(6) 0.0525(5) 0.3297(6) 0.042(2) Uani 0.47(3) 1 d . . P A 2
N8 N 0.61784(9) 0.11524(9) 0.27470(8) 0.0317(3) Uani 1 1 d . . . . .
C1 C 0.67847(11) 0.38947(10) 0.21780(8) 0.0278(3) Uani 1 1 d . . . . .
H1 H 0.682783 0.384621 0.166451 0.033 Uiso 1 1 calc R U . . .
C2 C 0.53261(11) 0.11575(12) 0.24205(9) 0.0331(3) Uani 1 1 d . . . . .
H2 H 0.515917 0.142225 0.195078 0.040 Uiso 1 1 calc R U . . .
C3 C 0.63023(11) 0.56114(11) 0.22665(11) 0.0357(4) Uani 1 1 d . . . . .
H3A H 0.658472 0.571276 0.179451 0.043 Uiso 1 1 calc R U . . .
H3B H 0.657994 0.608748 0.262006 0.043 Uiso 1 1 calc R U . . .
N9 N 0.84826(10) -0.10361(9) 0.21306(8) 0.0336(3) Uani 1 1 d . . . . .
N10 N 0.8671(9) -0.0644(6) 0.1490(5) 0.0558(17) Uani 0.72(5) 1 d . . P B 1
N11 N 0.8428(10) 0.0238(5) 0.1548(6) 0.058(2) Uani 0.72(5) 1 d . . P B 1
N10A N 0.837(4) -0.066(2) 0.1454(12) 0.074(7) Uani 0.28(5) 1 d . . P B 2
N11A N 0.818(3) 0.0222(15) 0.1456(12) 0.084(7) Uani 0.28(5) 1 d . . P B 2
N12 N 0.80887(10) 0.04256(9) 0.21997(8) 0.0327(3) Uani 1 1 d . . . . .
N13 N 1.03837(9) 0.27642(9) 0.24610(8) 0.0299(3) Uani 1 1 d . . . . .
N14 N 1.01752(11) 0.26306(13) 0.17387(9) 0.0449(4) Uani 1 1 d . . . . .
N15 N 0.92880(11) 0.24102(12) 0.16509(8) 0.0428(4) Uani 1 1 d . . . . .
N16 N 0.89026(9) 0.23923(9) 0.23061(7) 0.0279(2) Uani 1 1 d . . . . .
C4 C 0.81769(12) -0.03668(11) 0.25602(10) 0.0334(3) Uani 1 1 d . . . . .
H4 H 0.804258 -0.045246 0.305598 0.040 Uiso 1 1 calc R U . . .
C5 C 0.95974(11) 0.26130(11) 0.27981(9) 0.0322(3) Uani 1 1 d . . . . .
H5 H 0.954528 0.265693 0.331073 0.039 Uiso 1 1 calc R U . . .
C6 C 0.86448(12) -0.20474(11) 0.22488(12) 0.0394(4) Uani 1 1 d . . . . .
H6B H 0.819560 -0.228902 0.259525 0.047 Uiso 1 1 calc R U . . .
H6A H 0.851635 -0.238990 0.177930 0.047 Uiso 1 1 calc R U . . .
N17 N 0.69480(10) 0.19303(9) 0.13529(7) 0.0307(3) Uani 1 1 d . . . . .
C7 C 0.66802(11) 0.19032(11) 0.07516(9) 0.0303(3) Uani 1 1 d . . . . .
C8 C 0.63244(15) 0.18636(14) -0.00181(9) 0.0430(4) Uani 1 1 d . . . . .
H8A H 0.680894 0.155474 -0.030268 0.052 Uiso 1 1 calc R U . . .
H8B H 0.622641 0.251880 -0.020648 0.052 Uiso 1 1 calc R U . . .
C9 C 0.53823(13) 0.13128(14) -0.01314(10) 0.0421(4) Uani 1 1 d . . . . .
H9A H 0.490942 0.160754 0.017181 0.050 Uiso 1 1 calc R U . . .
H9B H 0.513410 0.137093 -0.065043 0.050 Uiso 1 1 calc R U . . .
C10 C 0.54739(12) 0.02673(13) 0.00630(10) 0.0379(4) Uani 1 1 d . . . . .
H10A H 0.571268 0.020617 0.058399 0.045 Uiso 1 1 calc R U . . .
H10B H 0.594985 -0.002907 -0.023652 0.045 Uiso 1 1 calc R U . . .
N18 N 0.79780(9) 0.16750(9) 0.36147(8) 0.0312(3) Uani 1 1 d . . . . .
C11 C 0.81944(11) 0.16988(11) 0.42279(9) 0.0297(3) Uani 1 1 d . . . . .
C12 C 0.85139(13) 0.17133(13) 0.50042(9) 0.0369(4) Uani 1 1 d . . . . .
H12A H 0.805352 0.136102 0.528445 0.044 Uiso 1 1 calc R U . . .
H12B H 0.854148 0.237780 0.518239 0.044 Uiso 1 1 calc R U . . .
C13 C 0.95041(12) 0.12565(13) 0.51275(10) 0.0394(4) Uani 1 1 d . . . . .
H13A H 0.995922 0.161571 0.484696 0.047 Uiso 1 1 calc R U . . .
H13B H 0.972471 0.130420 0.565292 0.047 Uiso 1 1 calc R U . . .
C14 C 0.95150(11) 0.02287(12) 0.48998(9) 0.0335(3) Uani 1 1 d . . . . .
H14A H 0.936203 0.018303 0.436417 0.040 Uiso 1 1 calc R U . . .
H14B H 0.901719 -0.012195 0.514299 0.040 Uiso 1 1 calc R U . . .
N19 N 0.9116(2) 1.12342(16) -0.07485(13) 0.0794(7) Uani 1 1 d . . . . .
N20 N 0.62722(15) 0.42988(14) 0.03631(11) 0.0602(5) Uani 1 1 d . . . . .
C15 C 0.90817(18) 1.04313(18) -0.07542(13) 0.0582(6) Uani 1 1 d . . . . .
C16 C 0.90296(17) 0.93962(16) -0.07442(16) 0.0633(6) Uani 1 1 d . . . . .
H16A H 0.955784 0.914890 -0.040712 0.076 Uiso 1 1 calc R U . . .
H16B H 0.912345 0.915314 -0.124050 0.076 Uiso 1 1 calc R U . . .
C17 C 0.80980(17) 0.90190(16) -0.05094(13) 0.0557(5) Uani 1 1 d . . . . .
H17B H 0.758036 0.918556 -0.088607 0.067 Uiso 1 1 calc R U . . .
H17A H 0.795695 0.933449 -0.004719 0.067 Uiso 1 1 calc R U . . .
C18 C 0.80995(17) 0.79532(17) -0.03950(16) 0.0621(6) Uani 1 1 d . . . . .
H18B H 0.831897 0.764368 -0.083700 0.074 Uiso 1 1 calc R U . . .
H18A H 0.856663 0.779734 0.002101 0.074 Uiso 1 1 calc R U . . .
C19 C 0.71461(18) 0.75420(17) -0.02454(15) 0.0615(6) Uani 1 1 d . . . . .
H19B H 0.668198 0.767944 -0.066735 0.074 Uiso 1 1 calc R U . . .
H19A H 0.691719 0.786120 0.018934 0.074 Uiso 1 1 calc R U . . .
C20 C 0.71701(17) 0.64792(17) -0.01126(15) 0.0627(6) Uani 1 1 d . . . . .
H20A H 0.758768 0.634461 0.033642 0.075 Uiso 1 1 calc R U . . .
H20B H 0.745126 0.616229 -0.052745 0.075 Uiso 1 1 calc R U . . .
C21 C 0.61878(18) 0.60653(18) -0.00290(16) 0.0658(6) Uani 1 1 d . . . . .
H21A H 0.587451 0.643275 0.034569 0.079 Uiso 1 1 calc R U . . .
H21B H 0.579352 0.612955 -0.049881 0.079 Uiso 1 1 calc R U . . .
C22 C 0.62281(17) 0.50670(18) 0.01837(12) 0.0550(5) Uani 1 1 d . . . . .
B1 B 0.88872(15) 0.54165(15) 0.18961(14) 0.0424(5) Uani 1 1 d . . . . .
F1 F 0.8186(4) 0.4972(6) 0.1438(3) 0.0587(15) Uani 0.52(2) 1 d . . P C 3
F2 F 0.9521(7) 0.4772(6) 0.2159(7) 0.112(3) Uani 0.52(2) 1 d . . P C 3
F3 F 0.9342(8) 0.6078(6) 0.1527(6) 0.109(3) Uani 0.52(2) 1 d . . P C 3
F4 F 0.8375(7) 0.5881(7) 0.2436(7) 0.0433(12) Uani 0.52(2) 1 d . . P C 3
F1A F 0.8360(10) 0.4757(10) 0.1535(7) 0.120(4) Uani 0.48(2) 1 d . . P C 4
F2A F 0.9690(7) 0.5018(13) 0.2175(9) 0.137(4) Uani 0.48(2) 1 d . . P C 4
F3A F 0.9148(7) 0.6136(4) 0.1431(4) 0.0606(17) Uani 0.48(2) 1 d . . P C 4
F4A F 0.8494(10) 0.5777(10) 0.2474(9) 0.071(3) Uani 0.48(2) 1 d . . P C 4
B2 B 0.6024(3) 0.8235(3) 0.2236(4) 0.0820(19) Uani 0.762(5) 1 d D . P D 5
F5 F 0.6620(4) 0.7996(5) 0.2726(5) 0.220(4) Uani 0.762(5) 1 d D . P D 5
F6 F 0.6098(4) 0.75914(18) 0.1744(2) 0.170(2) Uani 0.762(5) 1 d D . P D 5
F7 F 0.6171(3) 0.91175(15) 0.2005(2) 0.1172(14) Uani 0.762(5) 1 d D . P D 5
F8 F 0.51632(18) 0.8177(3) 0.2541(5) 0.213(3) Uani 0.762(5) 1 d D . P D 5
B2A B 0.6013(8) 0.8282(8) 0.2797(8) 0.060(3) Uani 0.238(5) 1 d D . P D 6
F5A F 0.6682(7) 0.7764(7) 0.2816(5) 0.066(2) Uani 0.238(5) 1 d D . P D 6
F6A F 0.6591(9) 0.8884(10) 0.3161(7) 0.169(7) Uani 0.238(5) 1 d D . P D 6
F7A F 0.5457(8) 0.8871(8) 0.2334(7) 0.131(5) Uani 0.238(5) 1 d D . P D 6
F8A F 0.5395(7) 0.7853(8) 0.3287(8) 0.153(6) Uani 0.238(5) 1 d D . P D 6

loop_
_atom_site_aniso_label
_atom_site_aniso_U_11
_atom_site_aniso_U_22
_atom_site_aniso_U_33
_atom_site_aniso_U_23
_atom_site_aniso_U_13
_atom_site_aniso_U_12
Fe1 0.01889(9) 0.02094(9) 0.02725(10) 0.00106(7) -0.00045(7) 0.00001(7)
N1 0.0238(6) 0.0262(6) 0.0343(6) -0.0004(5) 0.0048(5) 0.0034(5)
N2 0.0547(10) 0.0390(8) 0.0327(7) -0.0039(6) 0.0049(7) 0.0140(7)
N3 0.0580(10) 0.0408(8) 0.0276(7) 0.0000(6) 0.0050(6) 0.0134(7)
N4 0.0255(6) 0.0269(6) 0.0267(6) 0.0015(5) 0.0031(4) 0.0027(5)
N5 0.0267(6) 0.0339(7) 0.0404(8) 0.0037(6) 0.0019(5) -0.0089(5)
N6 0.046(4) 0.200(14) 0.041(3) 0.034(6) -0.003(3) -0.058(6)
N7 0.050(4) 0.173(12) 0.037(3) 0.029(5) -0.006(3) -0.054(6)
N6A 0.033(2) 0.060(4) 0.045(4) 0.024(2) 0.001(2) -0.011(2)
N7A 0.032(2) 0.053(4) 0.041(4) 0.022(2) -0.006(2) -0.011(2)
N8 0.0267(6) 0.0319(6) 0.0359(7) 0.0066(5) -0.0003(5) -0.0061(5)
C1 0.0268(7) 0.0271(7) 0.0301(7) 0.0007(5) 0.0064(5) 0.0039(5)
C2 0.0255(7) 0.0369(8) 0.0368(8) 0.0055(6) 0.0018(6) -0.0028(6)
C3 0.0239(7) 0.0268(7) 0.0571(11) 0.0060(7) 0.0077(7) 0.0059(6)
N9 0.0270(6) 0.0266(6) 0.0469(8) -0.0038(6) 0.0007(6) 0.0045(5)
N10 0.075(4) 0.040(2) 0.055(3) 0.0039(16) 0.023(3) 0.029(2)
N11 0.088(4) 0.043(2) 0.049(3) 0.014(2) 0.030(3) 0.026(2)
N10A 0.116(18) 0.074(9) 0.034(5) -0.001(4) 0.011(8) 0.070(10)
N11A 0.149(18) 0.059(7) 0.040(5) -0.017(6) -0.014(9) 0.065(10)
N12 0.0311(7) 0.0270(6) 0.0404(7) -0.0014(5) 0.0056(6) 0.0037(5)
N13 0.0229(6) 0.0248(6) 0.0419(7) 0.0027(5) 0.0014(5) -0.0019(5)
N14 0.0315(7) 0.0633(10) 0.0408(8) 0.0052(7) 0.0075(6) -0.0081(7)
N15 0.0325(7) 0.0624(10) 0.0336(7) 0.0063(7) 0.0032(6) -0.0090(7)
N16 0.0241(6) 0.0271(6) 0.0323(6) 0.0017(5) 0.0012(5) -0.0018(5)
C4 0.0318(8) 0.0277(7) 0.0406(9) -0.0014(6) 0.0027(6) 0.0043(6)
C5 0.0277(7) 0.0323(8) 0.0367(8) -0.0032(6) 0.0026(6) -0.0057(6)
C6 0.0252(7) 0.0248(7) 0.0668(12) -0.0059(7) -0.0057(7) 0.0042(6)
N17 0.0299(6) 0.0318(6) 0.0300(6) -0.0018(5) 0.0009(5) -0.0029(5)
C7 0.0302(7) 0.0317(7) 0.0291(7) -0.0018(6) 0.0029(6) -0.0058(6)
C8 0.0515(11) 0.0513(10) 0.0254(7) -0.0008(7) -0.0018(7) -0.0168(8)
C9 0.0412(10) 0.0470(10) 0.0362(9) -0.0019(7) -0.0080(7) -0.0080(8)
C10 0.0306(8) 0.0430(9) 0.0391(9) -0.0087(7) -0.0027(7) -0.0050(7)
N18 0.0253(6) 0.0340(7) 0.0336(7) 0.0055(5) -0.0018(5) 0.0018(5)
C11 0.0241(6) 0.0311(7) 0.0333(7) 0.0034(6) -0.0006(5) 0.0044(5)
C12 0.0370(8) 0.0451(9) 0.0279(7) -0.0013(6) -0.0012(6) 0.0101(7)
C13 0.0340(8) 0.0458(9) 0.0364(9) -0.0052(7) -0.0095(7) 0.0088(7)
C14 0.0268(7) 0.0393(8) 0.0336(8) 0.0027(6) -0.0039(6) 0.0044(6)
N19 0.111(2) 0.0560(13) 0.0723(15) 0.0144(11) 0.0157(14) 0.0109(13)
N20 0.0656(13) 0.0588(12) 0.0560(12) 0.0020(9) 0.0033(9) 0.0064(10)
C15 0.0658(15) 0.0567(13) 0.0514(13) 0.0073(10) 0.0005(11) 0.0107(11)
C16 0.0531(13) 0.0507(12) 0.0851(18) -0.0044(12) -0.0016(12) 0.0085(10)
C17 0.0595(13) 0.0552(12) 0.0528(12) 0.0102(10) 0.0065(10) 0.0169(10)
C18 0.0499(13) 0.0553(13) 0.0814(17) 0.0046(12) 0.0081(12) 0.0131(10)
C19 0.0532(13) 0.0612(14) 0.0716(15) 0.0126(11) 0.0136(12) 0.0161(11)
C20 0.0506(13) 0.0629(14) 0.0751(17) 0.0103(12) 0.0085(12) 0.0135(11)
C21 0.0569(14) 0.0618(14) 0.0795(17) 0.0150(13) 0.0110(12) 0.0100(11)
C22 0.0556(13) 0.0610(14) 0.0488(12) 0.0019(10) 0.0059(10) 0.0071(11)
B1 0.0346(10) 0.0358(10) 0.0574(13) -0.0097(9) 0.0081(9) -0.0010(8)
F1 0.043(2) 0.090(4) 0.044(2) -0.007(2) 0.0058(15) -0.0267(19)
F2 0.121(6) 0.059(3) 0.147(6) -0.005(3) -0.034(5) 0.049(3)
F3 0.113(5) 0.093(5) 0.133(6) -0.046(4) 0.086(4) -0.071(4)
F4 0.0360(17) 0.0387(19) 0.057(3) -0.0061(16) 0.0157(16) 0.0023(16)
F1A 0.142(7) 0.092(5) 0.134(7) -0.073(5) 0.069(5) -0.080(5)
F2A 0.044(3) 0.185(10) 0.183(8) 0.019(8) 0.005(3) 0.061(4)
F3A 0.105(4) 0.030(2) 0.048(3) -0.0064(16) 0.018(3) -0.002(2)
F4A 0.073(6) 0.080(6) 0.063(4) -0.016(4) 0.015(4) 0.008(3)
B2 0.0392(18) 0.0351(18) 0.168(6) 0.019(3) -0.014(3) 0.0014(14)
F5 0.092(3) 0.224(5) 0.359(10) 0.229(6) 0.119(4) 0.097(3)
F6 0.293(6) 0.0478(15) 0.169(4) 0.0300(17) 0.017(3) 0.023(2)
F7 0.116(3) 0.0455(11) 0.180(3) 0.0260(14) -0.053(2) -0.0252(13)
F8 0.0306(12) 0.094(2) 0.517(11) 0.041(4) 0.036(3) 0.0007(14)
B2A 0.042(6) 0.050(7) 0.087(10) -0.013(7) -0.004(6) -0.010(5)
F5A 0.053(4) 0.080(5) 0.063(4) 0.007(4) -0.007(3) 0.034(4)
F6A 0.118(10) 0.201(14) 0.183(12) 0.039(11) -0.015(8) -0.105(10)
F7A 0.086(8) 0.073(7) 0.232(13) -0.013(7) -0.003(8) 0.050(6)
F8A 0.091(7) 0.097(8) 0.264(16) 0.001(8) -0.035(8) -0.043(6)

loop_
_atom_type_symbol
_atom_type_description
_atom_type_scat_dispersion_real
_atom_type_scat_dispersion_imag
_atom_type_scat_source
C C 0.0033 0.0016 'International Tables Vol C Tables 4.2.6.8 and 6.1.1.4'
H H 0.0000 0.0000 'International Tables Vol C Tables 4.2.6.8 and 6.1.1.4'
B B 0.0013 0.0007 'International Tables Vol C Tables 4.2.6.8 and 6.1.1.4'
F F 0.0171 0.0103 'International Tables Vol C Tables 4.2.6.8 and 6.1.1.4'
Fe Fe 0.3463 0.8444 'International Tables Vol C Tables 4.2.6.8 and 6.1.1.4'
N N 0.0061 0.0033 'International Tables Vol C Tables 4.2.6.8 and 6.1.1.4'

loop_
_geom_angle_atom_site_label_1
_geom_angle_atom_site_label_2
_geom_angle_atom_site_label_3
_geom_angle
_geom_angle_site_symmetry_1
_geom_angle_site_symmetry_3
_geom_angle_publ_flag
N18 Fe1 N17 176.36(5) . . ?
N18 Fe1 N4 90.92(5) . . ?
N17 Fe1 N4 87.48(5) . . ?
N18 Fe1 N16 87.96(5) . . ?
N17 Fe1 N16 95.31(5) . . ?
N4 Fe1 N16 90.31(5) . . ?
N18 Fe1 N8 87.11(5) . . ?
N17 Fe1 N8 89.67(5) . . ?
N4 Fe1 N8 91.53(5) . . ?
N16 Fe1 N8 174.76(5) . . ?
N18 Fe1 N12 93.77(5) . . ?
N17 Fe1 N12 88.00(5) . . ?
N4 Fe1 N12 174.58(5) . . ?
N16 Fe1 N12 87.14(5) . . ?
N8 Fe1 N12 91.42(5) . . ?
C1 N1 N2 108.84(12) . . ?
C1 N1 C3 130.23(14) . . ?
N2 N1 C3 120.91(14) . . ?
N3 N2 N1 106.34(13) . . ?
N2 N3 N4 110.21(13) . . ?
C1 N4 N3 106.39(12) . . ?
C1 N4 Fe1 128.58(10) . . ?
N3 N4 Fe1 124.85(10) . . ?
C2 N5 N6 109.0(4) . . ?
C2 N5 N6A 104.4(4) . . ?
C2 N5 C3 131.25(15) . 2_645 ?
N6 N5 C3 117.8(5) . 2_645 ?
N7 N6 N5 105.3(6) . . ?
N6 N7 N8 110.9(7) . . ?
N7A N6A N5 108.6(6) . . ?
N6A N7A N8 108.7(6) . . ?
C2 N8 N7A 106.1(4) . . ?
C2 N8 N7 103.1(4) . . ?
C2 N8 Fe1 132.46(11) . . ?
N7A N8 Fe1 121.0(3) . . ?
N7 N8 Fe1 121.8(3) . . ?
N4 C1 N1 108.22(13) . . ?
N4 C1 H1 125.9 . . ?
N1 C1 H1 125.9 . . ?
N8 C2 N5 110.05(15) . . ?
N8 C2 H2 125.0 . . ?
N5 C2 H2 125.0 . . ?
N1 C3 N5 110.86(13) . 2_655 ?
N1 C3 H3A 109.5 . . ?
N5 C3 H3A 109.5 2_655 . ?
N1 C3 H3B 109.5 . . ?
N5 C3 H3B 109.5 2_655 . ?
H3A C3 H3B 108.1 . . ?
C4 N9 N10 108.9(4) . . ?
C4 N9 N10A 104.3(10) . . ?
C4 N9 C6 131.54(16) . . ?
N10 N9 C6 119.5(4) . . ?
N10A N9 C6 121.9(10) . . ?
N11 N10 N9 104.5(7) . . ?
N10 N11 N12 112.1(6) . . ?
N11A N10A N9 113.1(19) . . ?
N10A N11A N12 103.8(18) . . ?
C4 N12 N11 104.9(3) . . ?
C4 N12 N11A 107.7(8) . . ?
C4 N12 Fe1 131.80(12) . . ?
N11 N12 Fe1 123.3(3) . . ?
N11A N12 Fe1 118.4(9) . . ?
C5 N13 N14 108.17(13) . . ?
C5 N13 C6 130.83(16) . 2_755 ?
N14 N13 C6 120.77(15) . 2_755 ?
N15 N14 N13 106.90(14) . . ?
N14 N15 N16 110.23(14) . . ?
C5 N16 N15 106.06(13) . . ?
C5 N16 Fe1 128.24(11) . . ?
N15 N16 Fe1 124.35(10) . . ?
N12 C4 N9 109.37(16) . . ?
N12 C4 H4 125.3 . . ?
N9 C4 H4 125.3 . . ?
N16 C5 N13 108.64(15) . . ?
N16 C5 H5 125.7 . . ?
N13 C5 H5 125.7 . . ?
N13 C6 N9 111.43(13) 2_745 . ?
N13 C6 H6B 109.3 2_745 . ?
N9 C6 H6B 109.3 . . ?
N13 C6 H6A 109.3 2_745 . ?
N9 C6 H6A 109.3 . . ?
H6B C6 H6A 108.0 . . ?
C7 N17 Fe1 172.84(13) . . ?
N17 C7 C8 179.25(18) . . ?
C7 C8 C9 112.07(15) . . ?
C7 C8 H8A 109.2 . . ?
C9 C8 H8A 109.2 . . ?
C7 C8 H8B 109.2 . . ?
C9 C8 H8B 109.2 . . ?
H8A C8 H8B 107.9 . . ?
C10 C9 C8 113.72(16) . . ?
C10 C9 H9A 108.8 . . ?
C8 C9 H9A 108.8 . . ?
C10 C9 H9B 108.8 . . ?
C8 C9 H9B 108.8 . . ?
H9A C9 H9B 107.7 . . ?
C9 C10 C10 112.62(19) . 3_655 ?
C9 C10 H10A 109.1 . . ?
C10 C10 H10A 109.1 3_655 . ?
C9 C10 H10B 109.1 . . ?
C10 C10 H10B 109.1 3_655 . ?
H10A C10 H10B 107.8 . . ?
C11 N18 Fe1 173.16(13) . . ?
N18 C11 C12 177.37(17) . . ?
C11 C12 C13 110.09(14) . . ?
C11 C12 H12A 109.6 . . ?
C13 C12 H12A 109.6 . . ?
C11 C12 H12B 109.6 . . ?
C13 C12 H12B 109.6 . . ?
H12A C12 H12B 108.2 . . ?
C14 C13 C12 113.02(14) . . ?
C14 C13 H13A 109.0 . . ?
C12 C13 H13A 109.0 . . ?
C14 C13 H13B 109.0 . . ?
C12 C13 H13B 109.0 . . ?
H13A C13 H13B 107.8 . . ?
C13 C14 C14 111.54(17) . 3_756 ?
C13 C14 H14A 109.3 . . ?
C14 C14 H14A 109.3 3_756 . ?
C13 C14 H14B 109.3 . . ?
C14 C14 H14B 109.3 3_756 . ?
H14A C14 H14B 108.0 . . ?
N19 C15 C16 178.6(3) . . ?
C15 C16 C17 113.6(2) . . ?
C15 C16 H16A 108.8 . . ?
C17 C16 H16A 108.8 . . ?
C15 C16 H16B 108.8 . . ?
C17 C16 H16B 108.8 . . ?
H16A C16 H16B 107.7 . . ?
C16 C17 C18 113.38(19) . . ?
C16 C17 H17B 108.9 . . ?
C18 C17 H17B 108.9 . . ?
C16 C17 H17A 108.9 . . ?
C18 C17 H17A 108.9 . . ?
H17B C17 H17A 107.7 . . ?
C19 C18 C17 114.51(19) . . ?
C19 C18 H18B 108.6 . . ?
C17 C18 H18B 108.6 . . ?
C19 C18 H18A 108.6 . . ?
C17 C18 H18A 108.6 . . ?
H18B C18 H18A 107.6 . . ?
C18 C19 C20 113.60(19) . . ?
C18 C19 H19B 108.8 . . ?
C20 C19 H19B 108.8 . . ?
C18 C19 H19A 108.8 . . ?
C20 C19 H19A 108.8 . . ?
H19B C19 H19A 107.7 . . ?
C19 C20 C21 112.74(19) . . ?
C19 C20 H20A 109.0 . . ?
C21 C20 H20A 109.0 . . ?
C19 C20 H20B 109.0 . . ?
C21 C20 H20B 109.0 . . ?
H20A C20 H20B 107.8 . . ?
C22 C21 C20 112.4(2) . . ?
C22 C21 H21A 109.1 . . ?
C20 C21 H21A 109.1 . . ?
C22 C21 H21B 109.1 . . ?
C20 C21 H21B 109.1 . . ?
H21A C21 H21B 107.9 . . ?
N20 C22 C21 178.4(3) . . ?
F2A B1 F1A 108.6(7) . . ?
F2A B1 F4A 104.3(11) . . ?
F1A B1 F4A 114.3(7) . . ?
F2 B1 F3 108.8(6) . . ?
F2 B1 F1 109.4(5) . . ?
F3 B1 F1 110.5(6) . . ?
F2A B1 F3A 106.6(7) . . ?
F1A B1 F3A 111.5(7) . . ?
F4A B1 F3A 110.9(6) . . ?
F2 B1 F4 114.8(8) . . ?
F3 B1 F4 108.6(5) . . ?
F1 B1 F4 104.6(5) . . ?
F5 B2 F6 103.4(5) . . ?
F5 B2 F7 112.0(5) . . ?
F6 B2 F7 114.2(6) . . ?
F5 B2 F8 104.9(6) . . ?
F6 B2 F8 111.4(4) . . ?
F7 B2 F8 110.4(4) . . ?
F5A B2A F6A 85.8(11) . . ?
F5A B2A F7A 142.4(14) . . ?
F6A B2A F7A 102.7(11) . . ?
F5A B2A F8A 103.9(12) . . ?
F6A B2A F8A 109.6(11) . . ?
F7A B2A F8A 107.3(10) . . ?
B2A F5A F6A 50.3(7) . . ?
B2A F6A F5A 43.9(7) . . ?

loop_
_geom_bond_atom_site_label_1
_geom_bond_atom_site_label_2
_geom_bond_distance
_geom_bond_site_symmetry_2
_geom_bond_publ_flag
Fe1 N18 2.1370(14) . ?
Fe1 N17 2.1599(14) . ?
Fe1 N4 2.1667(12) . ?
Fe1 N16 2.1709(13) . ?
Fe1 N8 2.1723(13) . ?
Fe1 N12 2.1731(13) . ?
N1 C1 1.3271(19) . ?
N1 N2 1.347(2) . ?
N1 C3 1.4468(19) . ?
N2 N3 1.287(2) . ?
N3 N4 1.3608(18) . ?
N4 C1 1.3092(19) . ?
N5 C2 1.315(2) . ?
N5 N6 1.329(8) . ?
N5 N6A 1.365(8) . ?
N5 C3 1.452(2) 2_645 ?
N6 N7 1.291(11) . ?
N7 N8 1.392(8) . ?
N6A N7A 1.273(11) . ?
N7A N8 1.341(8) . ?
N8 C2 1.295(2) . ?
C1 H1 0.9500 . ?
C2 H2 0.9500 . ?
C3 H3A 0.9900 . ?
C3 H3B 0.9900 . ?
N9 C4 1.321(2) . ?
N9 N10 1.342(9) . ?
N9 N10A 1.35(2) . ?
N9 C6 1.454(2) . ?
N10 N11 1.293(11) . ?
N11 N12 1.346(7) . ?
N10A N11A 1.27(3) . ?
N11A N12 1.408(19) . ?
N12 C4 1.297(2) . ?
N13 C5 1.325(2) . ?
N13 N14 1.346(2) . ?
N13 C6 1.449(2) 2_755 ?
N14 N15 1.282(2) . ?
N15 N16 1.356(2) . ?
N16 C5 1.312(2) . ?
C4 H4 0.9500 . ?
C5 H5 0.9500 . ?
C6 H6B 0.9900 . ?
C6 H6A 0.9900 . ?
N17 C7 1.136(2) . ?
C7 C8 1.459(2) . ?
C8 C9 1.533(3) . ?
C8 H8A 0.9900 . ?
C8 H8B 0.9900 . ?
C9 C10 1.516(3) . ?
C9 H9A 0.9900 . ?
C9 H9B 0.9900 . ?
C10 C10 1.530(3) 3_655 ?
C10 H10A 0.9900 . ?
C10 H10B 0.9900 . ?
N18 C11 1.141(2) . ?
C11 C12 1.457(2) . ?
C12 C13 1.532(2) . ?
C12 H12A 0.9900 . ?
C12 H12B 0.9900 . ?
C13 C14 1.505(2) . ?
C13 H13A 0.9900 . ?
C13 H13B 0.9900 . ?
C14 C14 1.525(3) 3_756 ?
C14 H14A 0.9900 . ?
C14 H14B 0.9900 . ?
N19 C15 1.131(3) . ?
N20 C22 1.130(3) . ?
C15 C16 1.458(3) . ?
C16 C17 1.506(3) . ?
C16 H16A 0.9900 . ?
C16 H16B 0.9900 . ?
C17 C18 1.514(3) . ?
C17 H17B 0.9900 . ?
C17 H17A 0.9900 . ?
C18 C19 1.504(3) . ?
C18 H18B 0.9900 . ?
C18 H18A 0.9900 . ?
C19 C20 1.515(3) . ?
C19 H19B 0.9900 . ?
C19 H19A 0.9900 . ?
C20 C21 1.516(3) . ?
C20 H20A 0.9900 . ?
C20 H20B 0.9900 . ?
C21 C22 1.457(3) . ?
C21 H21A 0.9900 . ?
C21 H21B 0.9900 . ?
B1 F2A 1.325(9) . ?
B1 F1A 1.330(9) . ?
B1 F4A 1.333(15) . ?
B1 F2 1.334(8) . ?
B1 F3 1.342(7) . ?
B1 F1 1.391(6) . ?
B1 F3A 1.391(6) . ?
B1 F4 1.427(11) . ?
B2 F5 1.225(8) . ?
B2 F6 1.288(7) . ?
B2 F7 1.333(4) . ?
B2 F8 1.374(6) . ?
B2A F5A 1.186(12) . ?
B2A F6A 1.317(12) . ?
B2A F7A 1.383(13) . ?
B2A F8A 1.431(15) . ?
F5A F6A 1.707(18) . ?

loop_
_geom_torsion_atom_site_label_1
_geom_torsion_atom_site_label_2
_geom_torsion_atom_site_label_3
_geom_torsion_atom_site_label_4
_geom_torsion
_geom_torsion_site_symmetry_1
_geom_torsion_site_symmetry_2
_geom_torsion_site_symmetry_3
_geom_torsion_site_symmetry_4
_geom_torsion_publ_flag
C1 N1 N2 N3 0.12(19) . . . . ?
C3 N1 N2 N3 -178.30(15) . . . . ?
N1 N2 N3 N4 0.3(2) . . . . ?
N2 N3 N4 C1 -0.6(2) . . . . ?
N2 N3 N4 Fe1 174.79(12) . . . . ?
C2 N5 N6 N7 -8.6(12) . . . . ?
C3 N5 N6 N7 -174.1(6) 2_645 . . . ?
N5 N6 N7 N8 1.0(9) . . . . ?
C2 N5 N6A N7A 8.1(6) . . . . ?
C3 N5 N6A N7A 178.5(4) 2_645 . . . ?
N5 N6A N7A N8 0.6(7) . . . . ?
N6A N7A N8 C2 -9.3(7) . . . . ?
N6A N7A N8 Fe1 177.7(4) . . . . ?
N6 N7 N8 C2 6.9(10) . . . . ?
N6 N7 N8 Fe1 170.6(7) . . . . ?
N3 N4 C1 N1 0.64(17) . . . . ?
Fe1 N4 C1 N1 -174.50(10) . . . . ?
N2 N1 C1 N4 -0.49(18) . . . . ?
C3 N1 C1 N4 177.75(14) . . . . ?
N7A N8 C2 N5 14.7(6) . . . . ?
N7 N8 C2 N5 -12.2(13) . . . . ?
Fe1 N8 C2 N5 -173.36(11) . . . . ?
N6 N5 C2 N8 13.6(15) . . . . ?
N6A N5 C2 N8 -14.2(5) . . . . ?
C3 N5 C2 N8 176.56(16) 2_645 . . . ?
C1 N1 C3 N5 98.78(19) . . . 2_655 ?
N2 N1 C3 N5 -83.17(19) . . . 2_655 ?
C4 N9 N10 N11 -2.9(8) . . . . ?
C6 N9 N10 N11 178.1(6) . . . . ?
N9 N10 N11 N12 -0.2(9) . . . . ?
C4 N9 N10A N11A 12(3) . . . . ?
C6 N9 N10A N11A 176.4(17) . . . . ?
N9 N10A N11A N12 -5(3) . . . . ?
N10 N11 N12 C4 3.2(9) . . . . ?
N10 N11 N12 Fe1 -175.5(5) . . . . ?
N10A N11A N12 C4 -3(2) . . . . ?
N10A N11A N12 Fe1 -168.9(18) . . . . ?
C5 N13 N14 N15 0.27(19) . . . . ?
C6 N13 N14 N15 175.27(15) 2_755 . . . ?
N13 N14 N15 N16 -0.2(2) . . . . ?
N14 N15 N16 C5 0.0(2) . . . . ?
N14 N15 N16 Fe1 -167.62(12) . . . . ?
N11 N12 C4 N9 -4.9(7) . . . . ?
N11A N12 C4 N9 10.7(18) . . . . ?
Fe1 N12 C4 N9 173.59(11) . . . . ?
N10 N9 C4 N12 5.1(6) . . . . ?
N10A N9 C4 N12 -13(2) . . . . ?
C6 N9 C4 N12 -176.02(15) . . . . ?
N15 N16 C5 N13 0.14(18) . . . . ?
Fe1 N16 C5 N13 167.14(10) . . . . ?
N14 N13 C5 N16 -0.25(18) . . . . ?
C6 N13 C5 N16 -174.57(14) 2_755 . . . ?
C4 N9 C6 N13 -90.9(2) . . . 2_745 ?
N10 N9 C6 N13 87.9(7) . . . 2_745 ?
N10A N9 C6 N13 109(3) . . . 2_745 ?
C7 C8 C9 C10 -65.1(2) . . . . ?
C8 C9 C10 C10 -179.37(18) . . . 3_655 ?
C11 C12 C13 C14 -61.8(2) . . . . ?
C12 C13 C14 C14 -174.30(17) . . . 3_756 ?
C15 C16 C17 C18 -171.7(2) . . . . ?
C16 C17 C18 C19 -173.3(2) . . . . ?
C17 C18 C19 C20 -178.5(2) . . . . ?
C18 C19 C20 C21 -175.0(2) . . . . ?
C19 C20 C21 C22 -173.2(2) . . . . ?
F7A B2A F5A F6A 105(2) . . . . ?
F8A B2A F5A F6A -109.1(12) . . . . ?
F7A B2A F6A F5A -142.9(15) . . . . ?
F8A B2A F6A F5A 103.3(13) . . . . ?
